data_4337581
loop_
_publ_author_name
'Williams, Ursula J.'
'Robinson, Jerome R.'
'Lewis, Andrew J.'
'Carroll, Patrick J.'
'Walsh, Patrick J.'
'Schelter, Eric J.'

_publ_section_title
;
 Synthesis, bonding, and reactivity of a cerium(IV) fluoride complex.
;
_journal_issue 1
_journal_name_full 'Inorganic chemistry'
_journal_page_first 27
_journal_page_last 29
_journal_paper_doi 10.1021/ic402769u
_journal_volume 53
_journal_year 2014
_chemical_formula_sum 'C18 H54 F N3 Si6 U'
_chemical_formula_weight 738.21
_space_group_IT_number 14
_symmetry_cell_setting monoclinic
_symmetry_Int_Tables_number 14
_symmetry_space_group_name_Hall '-P 2ybc'
_symmetry_space_group_name_H-M 'P 1 21/c 1'
_atom_sites_solution_hydrogens geom
_atom_sites_solution_primary direct
_audit_creation_method SHELXL-97
_cell_angle_alpha 90.00
_cell_angle_beta 97.711(2)
_cell_angle_gamma 90.00
_cell_formula_units_Z 4
_cell_length_a 8.7141(4)
_cell_length_b 18.2582(8)
_cell_length_c 21.1970(9)
_cell_measurement_temperature 143(1)
_cell_volume 3342.0(3)
_computing_data_collection 'Bruker APEX2'
_computing_data_reduction 'Bruker SAINT'
_computing_structure_refinement 'SHELXL-97 (Sheldrick, 2008)'
_computing_structure_solution 'SHELXS-97 (Sheldrick, 2008)'
_diffrn_ambient_temperature 143(1)
_diffrn_measured_fraction_theta_full 0.999
_diffrn_measured_fraction_theta_max 0.999
_diffrn_measurement_device 'CCD Area Detector'
_diffrn_measurement_device_type 'Bruker APEXII'
_diffrn_measurement_method 'phi and omega scans'
_diffrn_radiation_monochromator graphite
_diffrn_radiation_source 'sealed tube'
_diffrn_radiation_type MoK\a
_diffrn_radiation_wavelength 0.71073
_diffrn_reflns_av_R_equivalents 0.0283
_diffrn_reflns_av_sigmaI/netI 0.0111
_diffrn_reflns_limit_h_max 11
_diffrn_reflns_limit_h_min -11
_diffrn_reflns_limit_k_max 23
_diffrn_reflns_limit_k_min -23
_diffrn_reflns_limit_l_max 27
_diffrn_reflns_limit_l_min -27
_diffrn_reflns_number 116565
_diffrn_reflns_theta_full 27.53
_diffrn_reflns_theta_max 27.53
_diffrn_reflns_theta_min 1.94
_exptl_absorpt_coefficient_mu 5.088
_exptl_absorpt_correction_T_max 0.7456
_exptl_absorpt_correction_T_min 0.4222
_exptl_absorpt_correction_type multi-scan
_exptl_absorpt_process_details '(SADABS; Sheldrick, 2007)'
_exptl_crystal_density_diffrn 1.467
_exptl_crystal_density_method 'not measured'
_exptl_crystal_F_000 1472
_exptl_crystal_size_max 0.38
_exptl_crystal_size_mid 0.32
_exptl_crystal_size_min 0.15
_refine_diff_density_max 0.996
_refine_diff_density_min -0.503
_refine_diff_density_rms 0.060
_refine_ls_extinction_method none
_refine_ls_goodness_of_fit_ref 1.123
_refine_ls_hydrogen_treatment constr
_refine_ls_matrix_type full
_refine_ls_number_parameters 280
_refine_ls_number_reflns 7709
_refine_ls_number_restraints 0
_refine_ls_restrained_S_all 1.123
_refine_ls_R_factor_all 0.0187
_refine_ls_R_factor_gt 0.0155
_refine_ls_shift/su_max 0.009
_refine_ls_shift/su_mean 0.000
_refine_ls_structure_factor_coef Fsqd
_refine_ls_weighting_details 'calc w=1/[\s^2^(Fo^2^)+(0.0122P)^2^+2.5647P] where P=(Fo^2^+2Fc^2^)/3'
_refine_ls_weighting_scheme calc
_refine_ls_wR_factor_gt 0.0348
_refine_ls_wR_factor_ref 0.0366
_reflns_number_gt 7192
_reflns_number_total 7709
_reflns_threshold_expression >2sigma(I)
_cod_data_source_file ic402769u_si_002.cif
_cod_data_source_block UP4164
_cod_depositor_comments
;
The following automatic conversions were performed:
'_atom_site_symetry_multiplicity' tag replaced with
'_atom_site_symmetry_multiplicity'.

Automatic conversion script
Id: cif_correct_tags 1440 2010-10-19 06:21:57Z saulius 
;
_cod_original_sg_symbol_H-M 'P 21/c     '
_cod_database_code 4337581

loop_
_symmetry_equiv_pos_as_xyz
'x, y, z'
'-x, y+1/2, -z+1/2'
'-x, -y, -z'
'x, -y-1/2, z-1/2'

loop_
_atom_site_label
_atom_site_type_symbol
_atom_site_fract_x
_atom_site_fract_y
_atom_site_fract_z
_atom_site_U_iso_or_equiv
_atom_site_adp_type
_atom_site_occupancy
_atom_site_symmetry_multiplicity
_atom_site_calc_flag
_atom_site_refinement_flags
U1 U 0.259078(8) 0.259027(4) 0.599849(3) 0.02458(3) Uani 1 1 d .
Si1 Si 0.10179(6) 0.11653(3) 0.67145(3) 0.03133(12) Uani 1 1 d .
F1 F 0.47539(14) 0.23639(7) 0.57512(6) 0.0390(3) Uani 1 1 d .
N1 N 0.20841(18) 0.13933(8) 0.61152(8) 0.0266(3) Uani 1 1 d .
C1 C 0.0649(3) 0.20387(13) 0.71367(13) 0.0473(6) Uani 1 1 d .
H1a H 0.1639 0.2259 0.7314 0.071 Uiso 1 1 calc R
H1b H 0.0038 0.1933 0.7482 0.071 Uiso 1 1 calc R
H1c H 0.0078 0.2380 0.6835 0.071 Uiso 1 1 calc R
Si2 Si 0.28471(7) 0.07404(3) 0.56445(3) 0.03494(13) Uani 1 1 d .
N2 N 0.17321(18) 0.31120(9) 0.50535(8) 0.0287(3) Uani 1 1 d .
C2 C 0.2059(3) 0.05300(14) 0.73166(12) 0.0483(6) Uani 1 1 d .
H2a H 0.2265 0.0066 0.7111 0.072 Uiso 1 1 calc R
H2b H 0.1417 0.0438 0.7654 0.072 Uiso 1 1 calc R
H2c H 0.3041 0.0752 0.7501 0.072 Uiso 1 1 calc R
Si3 Si -0.01717(7) 0.29796(3) 0.47209(3) 0.03454(12) Uani 1 1 d .
N3 N 0.35548(17) 0.32827(8) 0.68389(7) 0.0255(3) Uani 1 1 d .
C3 C -0.0930(3) 0.07741(15) 0.64275(13) 0.0517(7) Uani 1 1 d .
H3a H -0.1484 0.1101 0.6108 0.078 Uiso 1 1 calc R
H3b H -0.1523 0.0724 0.6787 0.078 Uiso 1 1 calc R
H3c H -0.0808 0.0292 0.6237 0.078 Uiso 1 1 calc R
Si4 Si 0.30402(7) 0.36131(3) 0.46758(3) 0.03435(12) Uani 1 1 d .
C4 C 0.1847(3) -0.01675(13) 0.56293(13) 0.0532(7) Uani 1 1 d .
H4a H 0.1959 -0.0372 0.6061 0.080 Uiso 1 1 calc R
H4b H 0.2313 -0.0502 0.5348 0.080 Uiso 1 1 calc R
H4c H 0.0745 -0.0104 0.5472 0.080 Uiso 1 1 calc R
Si5 Si 0.24383(6) 0.40273(3) 0.69972(3) 0.02911(11) Uani 1 1 d .
C5 C 0.2643(3) 0.10904(14) 0.48101(11) 0.0500(6) Uani 1 1 d .
H5a H 0.1542 0.1149 0.4648 0.075 Uiso 1 1 calc R
H5b H 0.3113 0.0741 0.4542 0.075 Uiso 1 1 calc R
H5c H 0.3166 0.1565 0.4802 0.075 Uiso 1 1 calc R
Si6 Si 0.53469(6) 0.31004(3) 0.72772(3) 0.02995(11) Uani 1 1 d .
C6 C 0.4925(3) 0.05674(15) 0.59389(15) 0.0604(8) Uani 1 1 d .
H6a H 0.5522 0.1016 0.5899 0.091 Uiso 1 1 calc R
H6b H 0.5315 0.0177 0.5686 0.091 Uiso 1 1 calc R
H6c H 0.5031 0.0418 0.6387 0.091 Uiso 1 1 calc R
C7 C -0.1086(3) 0.23301(14) 0.52429(13) 0.0465(6) Uani 1 1 d .
H7a H -0.0533 0.1861 0.5263 0.070 Uiso 1 1 calc R
H7b H -0.2172 0.2252 0.5067 0.070 Uiso 1 1 calc R
H7c H -0.1031 0.2537 0.5672 0.070 Uiso 1 1 calc R
C8 C -0.0336(4) 0.25718(16) 0.39061(13) 0.0590(7) Uani 1 1 d .
H8a H 0.0165 0.2895 0.3627 0.089 Uiso 1 1 calc R
H8b H -0.1432 0.2514 0.3736 0.089 Uiso 1 1 calc R
H8c H 0.0172 0.2092 0.3929 0.089 Uiso 1 1 calc R
C9 C -0.1370(3) 0.38329(15) 0.46720(14) 0.0555(7) Uani 1 1 d .
H9a H -0.1356 0.4041 0.5099 0.083 Uiso 1 1 calc R
H9b H -0.2438 0.3715 0.4494 0.083 Uiso 1 1 calc R
H9c H -0.0943 0.4190 0.4397 0.083 Uiso 1 1 calc R
C10 C 0.2115(3) 0.43749(16) 0.41705(13) 0.0578(7) Uani 1 1 d .
H10a H 0.1368 0.4171 0.3829 0.087 Uiso 1 1 calc R
H10b H 0.2914 0.4648 0.3985 0.087 Uiso 1 1 calc R
H10c H 0.1580 0.4705 0.4433 0.087 Uiso 1 1 calc R
C11 C 0.4076(3) 0.30195(16) 0.41585(13) 0.0569(7) Uani 1 1 d .
H11a H 0.4687 0.2653 0.4421 0.085 Uiso 1 1 calc R
H11b H 0.4766 0.3321 0.3937 0.085 Uiso 1 1 calc R
H11c H 0.3321 0.2772 0.3845 0.085 Uiso 1 1 calc R
C12 C 0.4484(3) 0.40541(15) 0.52899(12) 0.0505(6) Uani 1 1 d .
H12a H 0.3958 0.4410 0.5533 0.076 Uiso 1 1 calc R
H12b H 0.5271 0.4305 0.5081 0.076 Uiso 1 1 calc R
H12c H 0.4980 0.3679 0.5579 0.076 Uiso 1 1 calc R
C13 C 0.0746(2) 0.40594(13) 0.63506(11) 0.0382(5) Uani 1 1 d .
H13a H 0.1116 0.4146 0.5940 0.057 Uiso 1 1 calc R
H13b H 0.0048 0.4457 0.6437 0.057 Uiso 1 1 calc R
H13c H 0.0189 0.3592 0.6336 0.057 Uiso 1 1 calc R
C14 C 0.3461(3) 0.49245(12) 0.69740(12) 0.0468(6) Uani 1 1 d .
H14a H 0.4305 0.4950 0.7329 0.070 Uiso 1 1 calc R
H14b H 0.2729 0.5325 0.7010 0.070 Uiso 1 1 calc R
H14c H 0.3887 0.4969 0.6571 0.070 Uiso 1 1 calc R
C15 C 0.1626(3) 0.39538(13) 0.77676(11) 0.0435(5) Uani 1 1 d .
H15a H 0.1186 0.3464 0.7805 0.065 Uiso 1 1 calc R
H15b H 0.0814 0.4323 0.7780 0.065 Uiso 1 1 calc R
H15c H 0.2453 0.4036 0.8122 0.065 Uiso 1 1 calc R
C16 C 0.5547(3) 0.35002(13) 0.80963(11) 0.0441(5) Uani 1 1 d .
H16a H 0.5383 0.4031 0.8067 0.066 Uiso 1 1 calc R
H16b H 0.6588 0.3400 0.8316 0.066 Uiso 1 1 calc R
H16c H 0.4776 0.3280 0.8335 0.066 Uiso 1 1 calc R
C17 C 0.6954(2) 0.34795(15) 0.68761(13) 0.0487(6) Uani 1 1 d .
H17a H 0.6951 0.3243 0.6461 0.073 Uiso 1 1 calc R
H17b H 0.7946 0.3386 0.7141 0.073 Uiso 1 1 calc R
H17c H 0.6810 0.4008 0.6816 0.073 Uiso 1 1 calc R
C18 C 0.5605(3) 0.20867(12) 0.73576(12) 0.0451(6) Uani 1 1 d .
H18a H 0.4798 0.1884 0.7587 0.068 Uiso 1 1 calc R
H18b H 0.6625 0.1980 0.7594 0.068 Uiso 1 1 calc R
H18c H 0.5527 0.1865 0.6934 0.068 Uiso 1 1 calc R

loop_
_atom_site_aniso_label
_atom_site_aniso_U_11
_atom_site_aniso_U_22
_atom_site_aniso_U_33
_atom_site_aniso_U_23
_atom_site_aniso_U_13
_atom_site_aniso_U_12
U1 0.02690(4) 0.02244(4) 0.02377(4) -0.00119(2) 0.00110(3) -0.00081(3)
Si1 0.0278(3) 0.0283(3) 0.0372(3) 0.0059(2) 0.0021(2) -0.0029(2)
F1 0.0321(6) 0.0394(7) 0.0466(7) -0.0037(5) 0.0093(5) -0.0013(5)
N1 0.0238(7) 0.0238(8) 0.0312(8) -0.0015(6) 0.0003(6) 0.0001(6)
C1 0.0495(14) 0.0423(13) 0.0548(15) -0.0007(11) 0.0248(12) 0.0013(10)
Si2 0.0335(3) 0.0260(3) 0.0430(3) -0.0085(2) -0.0033(2) 0.0047(2)
N2 0.0284(8) 0.0318(8) 0.0256(8) 0.0000(6) 0.0031(6) 0.0014(6)
C2 0.0533(14) 0.0437(13) 0.0450(13) 0.0135(11) -0.0040(11) -0.0018(11)
Si3 0.0315(3) 0.0406(3) 0.0293(3) 0.0026(2) -0.0039(2) 0.0022(2)
N3 0.0234(7) 0.0250(8) 0.0275(8) -0.0032(6) 0.0013(6) 0.0017(6)
C3 0.0338(12) 0.0559(15) 0.0636(16) 0.0200(13) -0.0004(11) -0.0157(11)
Si4 0.0418(3) 0.0347(3) 0.0274(3) 0.0027(2) 0.0078(2) -0.0021(2)
C4 0.0679(17) 0.0290(11) 0.0564(15) -0.0062(10) -0.0145(13) -0.0016(11)
Si5 0.0313(3) 0.0259(3) 0.0295(3) -0.0049(2) 0.0016(2) 0.0041(2)
C5 0.0689(17) 0.0405(13) 0.0419(13) -0.0119(10) 0.0127(12) 0.0058(12)
Si6 0.0258(3) 0.0278(3) 0.0340(3) -0.0023(2) -0.0043(2) 0.0006(2)
C6 0.0389(13) 0.0518(15) 0.087(2) -0.0259(14) -0.0044(13) 0.0193(11)
C7 0.0309(11) 0.0546(15) 0.0528(14) 0.0090(11) 0.0009(10) -0.0026(10)
C8 0.0638(18) 0.0726(19) 0.0355(13) -0.0087(12) -0.0126(12) -0.0044(14)
C9 0.0420(13) 0.0579(16) 0.0626(17) 0.0090(13) -0.0078(12) 0.0138(12)
C10 0.0709(18) 0.0522(16) 0.0492(15) 0.0211(12) 0.0042(13) -0.0016(13)
C11 0.0606(16) 0.0619(17) 0.0543(16) -0.0080(13) 0.0300(13) -0.0060(13)
C12 0.0557(15) 0.0508(14) 0.0442(13) 0.0055(11) 0.0035(11) -0.0221(12)
C13 0.0315(10) 0.0429(12) 0.0393(12) -0.0026(9) 0.0015(9) 0.0107(9)
C14 0.0578(15) 0.0285(11) 0.0522(14) -0.0049(10) 0.0008(12) -0.0018(10)
C15 0.0525(14) 0.0441(13) 0.0355(11) -0.0097(10) 0.0114(10) 0.0088(11)
C16 0.0493(13) 0.0400(12) 0.0379(12) -0.0054(9) -0.0130(10) 0.0006(10)
C17 0.0258(10) 0.0607(16) 0.0584(15) 0.0000(12) 0.0011(10) -0.0032(10)
C18 0.0473(13) 0.0313(11) 0.0519(14) -0.0028(10) -0.0106(11) 0.0078(10)

loop_
_atom_type_symbol
_atom_type_description
_atom_type_scat_dispersion_real
_atom_type_scat_dispersion_imag
_atom_type_scat_source
C C 0.0033 0.0016 'International Tables Vol C Tables 4.2.6.8 and 6.1.1.4'
H H 0.0000 0.0000 'International Tables Vol C Tables 4.2.6.8 and 6.1.1.4'
N N 0.0061 0.0033 'International Tables Vol C Tables 4.2.6.8 and 6.1.1.4'
F F 0.0171 0.0103 'International Tables Vol C Tables 4.2.6.8 and 6.1.1.4'
Si Si 0.0817 0.0704 'International Tables Vol C Tables 4.2.6.8 and 6.1.1.4'
U U -9.6767 9.6646 'International Tables Vol C Tables 4.2.6.8 and 6.1.1.4'

loop_
_geom_angle_atom_site_label_1
_geom_angle_atom_site_label_2
_geom_angle_atom_site_label_3
_geom_angle
F1 U1 N1 91.88(5)
F1 U1 N3 93.26(5)
N1 U1 N3 121.06(6)
F1 U1 N2 93.70(6)
N1 U1 N2 117.50(6)
N3 U1 N2 120.65(6)
F1 U1 Si5 115.32(4)
N1 U1 Si5 131.25(4)
N3 U1 Si5 27.42(4)
N2 U1 Si5 101.07(4)
F1 U1 Si1 113.41(4)
N1 U1 Si1 26.97(4)
N3 U1 Si1 101.93(4)
N2 U1 Si1 128.02(4)
Si5 U1 Si1 105.222(15)
F1 U1 Si4 72.16(4)
N1 U1 Si4 131.57(4)
N3 U1 Si4 105.61(4)
N2 U1 Si4 26.51(4)
Si5 U1 Si4 96.166(14)
Si1 U1 Si4 151.562(14)
F1 U1 Si3 114.01(4)
N1 U1 Si3 99.21(4)
N3 U1 Si3 130.72(4)
N2 U1 Si3 25.96(4)
Si5 U1 Si3 104.453(14)
Si1 U1 Si3 103.185(14)
Si4 U1 Si3 52.463(15)
N1 Si1 C3 114.15(10)
N1 Si1 C2 113.18(10)
C3 Si1 C2 108.80(11)
N1 Si1 C1 106.85(10)
C3 Si1 C1 105.90(13)
C2 Si1 C1 107.48(12)
N1 Si1 U1 36.33(5)
C3 Si1 U1 123.50(8)
C2 Si1 U1 126.43(8)
C1 Si1 U1 70.55(8)
Si1 N1 Si2 122.81(9)
Si1 N1 U1 116.69(8)
Si2 N1 U1 120.39(9)
N1 Si2 C6 110.66(10)
N1 Si2 C5 108.26(9)
C6 Si2 C5 109.91(14)
N1 Si2 C4 113.78(11)
C6 Si2 C4 106.58(13)
C5 Si2 C4 107.58(12)
Si3 N2 Si4 122.54(10)
Si3 N2 U1 119.28(9)
Si4 N2 U1 118.15(8)
N2 Si3 C8 112.51(12)
N2 Si3 C9 113.81(11)
C8 Si3 C9 107.91(13)
N2 Si3 C7 107.98(9)
C8 Si3 C7 107.94(13)
C9 Si3 C7 106.37(13)
N2 Si3 U1 34.76(6)
C8 Si3 U1 127.08(10)
C9 Si3 U1 122.75(9)
C7 Si3 U1 73.31(7)
Si5 N3 Si6 122.33(9)
Si5 N3 U1 115.75(8)
Si6 N3 U1 121.87(8)
N2 Si4 C11 111.41(11)
N2 Si4 C12 109.14(10)
C11 Si4 C12 109.12(13)
N2 Si4 C10 113.34(11)
C11 Si4 C10 107.56(14)
C12 Si4 C10 106.06(13)
N2 Si4 U1 35.34(5)
C11 Si4 U1 106.38(10)
C12 Si4 U1 78.77(8)
C10 Si4 U1 141.63(10)
N3 Si5 C14 113.63(10)
N3 Si5 C15 113.67(10)
C14 Si5 C15 108.88(11)
N3 Si5 C13 106.88(9)
C14 Si5 C13 106.54(11)
C15 Si5 C13 106.74(11)
N3 Si5 U1 36.83(5)
C14 Si5 U1 127.16(8)
C15 Si5 U1 122.81(8)
C13 Si5 U1 70.13(7)
N3 Si6 C17 111.15(10)
N3 Si6 C18 109.06(9)
C17 Si6 C18 108.68(12)
N3 Si6 C16 112.75(9)
C17 Si6 C16 107.21(12)
C18 Si6 C16 107.87(11)

loop_
_geom_bond_atom_site_label_1
_geom_bond_atom_site_label_2
_geom_bond_distance
U1 F1 2.0649(12)
U1 N1 2.2498(16)
U1 N3 2.2530(15)
U1 N2 2.2533(16)
U1 Si5 3.3851(5)
U1 Si1 3.3926(6)
U1 Si4 3.4346(6)
U1 Si3 3.4473(6)
Si1 N1 1.7224(17)
Si1 C3 1.867(2)
Si1 C2 1.867(2)
Si1 C1 1.877(2)
N1 Si2 1.7427(17)
Si2 C6 1.861(2)
Si2 C5 1.866(3)
Si2 C4 1.871(2)
N2 Si3 1.7302(17)
N2 Si4 1.7386(17)
Si3 C8 1.868(3)
Si3 C9 1.871(3)
Si3 C7 1.871(3)
N3 Si5 1.7307(16)
N3 Si6 1.7388(16)
Si4 C11 1.859(3)
Si4 C12 1.867(2)
Si4 C10 1.871(3)
Si5 C14 1.869(2)
Si5 C15 1.870(2)
Si5 C13 1.875(2)
Si6 C17 1.866(2)
Si6 C18 1.869(2)
Si6 C16 1.870(2)
